data_7015215
loop_
_publ_author_name
'Li, Hao'
'Han, Ying-Feng'
'Jin, Guo-Xin'

_publ_section_title
;
 Bis-imine-cyclometalated macrocycles: synthesis, characterization and
 observation of solution behaviour.
;
_journal_issue 18
_journal_name_full 'Dalton transactions (Cambridge, England : 2003)'
_journal_page_first 4982
_journal_page_last 4993
_journal_paper_doi 10.1039/c0dt01377c
_journal_volume 40
_journal_year 2011
_chemical_formula_sum 'C44 H52 Cl6 N2 O2 Rh2'
_chemical_formula_weight 1059.40
_chemical_name_systematic
;
?
;
_space_group_IT_number 14
_symmetry_cell_setting monoclinic
_symmetry_space_group_name_Hall '-P 2ybc'
_symmetry_space_group_name_H-M 'P 1 21/c 1'
_atom_sites_solution_hydrogens geom
_atom_sites_solution_primary direct
_atom_sites_solution_secondary difmap
_audit_creation_method SHELXL-97
_cell_angle_alpha 90.00
_cell_angle_beta 105.111(5)
_cell_angle_gamma 90.00
_cell_formula_units_Z 2
_cell_length_a 16.297(7)
_cell_length_b 10.250(4)
_cell_length_c 14.028(6)
_cell_measurement_reflns_used 1000
_cell_measurement_temperature 293(2)
_cell_measurement_theta_max 26.272
_cell_measurement_theta_min 2.372
_cell_volume 2262.3(16)
_computing_cell_refinement 'Bruker SMART'
_computing_data_collection 'Bruker SMART'
_computing_data_reduction 'Bruker SHELXTL'
_computing_molecular_graphics 'Bruker SHELXTL'
_computing_publication_material 'Bruker SHELXTL'
_computing_structure_refinement 'SHELXL-97 (Sheldrick, 1997)'
_computing_structure_solution 'SHELXS-97 (Sheldrick, 1990)'
_diffrn_ambient_temperature 293(2)
_diffrn_measured_fraction_theta_full 0.995
_diffrn_measured_fraction_theta_max 0.995
_diffrn_measurement_device_type 'CCD area detector'
_diffrn_measurement_method 'phi and omega scans'
_diffrn_radiation_monochromator graphite
_diffrn_radiation_source 'fine-focus sealed tube'
_diffrn_radiation_type MoK\a
_diffrn_radiation_wavelength 0.71073
_diffrn_reflns_av_R_equivalents 0.0454
_diffrn_reflns_av_sigmaI/netI 0.0501
_diffrn_reflns_limit_h_max 18
_diffrn_reflns_limit_h_min -19
_diffrn_reflns_limit_k_max 12
_diffrn_reflns_limit_k_min -11
_diffrn_reflns_limit_l_max 16
_diffrn_reflns_limit_l_min -14
_diffrn_reflns_number 9145
_diffrn_reflns_theta_full 25.01
_diffrn_reflns_theta_max 25.01
_diffrn_reflns_theta_min 2.37
_exptl_absorpt_coefficient_mu 1.122
_exptl_absorpt_correction_T_max 0.9156
_exptl_absorpt_correction_T_min 0.8498
_exptl_absorpt_correction_type multi-scan
_exptl_absorpt_process_details sadabs
_exptl_crystal_colour red
_exptl_crystal_density_diffrn 1.555
_exptl_crystal_density_method 'not measured'
_exptl_crystal_description prism
_exptl_crystal_F_000 1076
_exptl_crystal_size_max 0.15
_exptl_crystal_size_mid 0.12
_exptl_crystal_size_min 0.08
_refine_diff_density_max 0.706
_refine_diff_density_min -0.658
_refine_diff_density_rms 0.094
_refine_ls_extinction_method none
_refine_ls_goodness_of_fit_ref 1.010
_refine_ls_hydrogen_treatment constr
_refine_ls_matrix_type full
_refine_ls_number_parameters 259
_refine_ls_number_reflns 3970
_refine_ls_number_restraints 0
_refine_ls_restrained_S_all 1.010
_refine_ls_R_factor_all 0.0483
_refine_ls_R_factor_gt 0.0382
_refine_ls_shift/su_max 0.007
_refine_ls_shift/su_mean 0.001
_refine_ls_structure_factor_coef Fsqd
_refine_ls_weighting_details 'calc w=1/[\s^2^(Fo^2^)+(0.0507P)^2^+0.0000P] where P=(Fo^2^+2Fc^2^)/3'
_refine_ls_weighting_scheme calc
_refine_ls_wR_factor_gt 0.0909
_refine_ls_wR_factor_ref 0.0949
_reflns_number_gt 3202
_reflns_number_total 3970
_reflns_threshold_expression >2sigma(I)
_cod_data_source_file c0dt01377c.txt
_cod_data_source_block f90405a
_cod_depositor_comments
;
The following automatic conversions were performed:
'_symmetry_cell_setting' value 'Monoclinic' changed to 'monoclinic'
according to '/home/saulius/struct/CIF-dictionaries/cif_core.dic'
dictionary named 'cif_core.dic' version 2.4.1 from 2010-06-29.

Automatic conversion script
Id: cif_fix_enum 1555 2011-01-17 13:19:09Z saulius 
;
_cod_original_cell_volume 2262.3(17)
_cod_original_sg_symbol_H-M P2(1)/c
_cod_database_code 7015215

loop_
_symmetry_equiv_pos_as_xyz
'x, y, z'
'-x, y+1/2, -z+1/2'
'-x, -y, -z'
'x, -y-1/2, z-1/2'

loop_
_atom_site_label
_atom_site_type_symbol
_atom_site_fract_x
_atom_site_fract_y
_atom_site_fract_z
_atom_site_U_iso_or_equiv
_atom_site_adp_type
_atom_site_occupancy
_atom_site_symmetry_multiplicity
_atom_site_calc_flag
_atom_site_refinement_flags
_atom_site_disorder_assembly
_atom_site_disorder_group
Rh1 Rh 0.281826(16) 0.51926(3) 0.409210(19) 0.02942(12) Uani 1 1 d . . .
Cl1 Cl 0.30075(7) 0.48257(10) 0.24873(7) 0.0445(3) Uani 1 1 d . . .
N1 N 0.30649(17) 0.3215(3) 0.4426(2) 0.0305(7) Uani 1 1 d . . .
C1 C 0.4665(2) 0.6232(4) 0.4694(3) 0.0347(8) Uani 1 1 d . . .
H1 H 0.4460 0.7062 0.4493 0.042 Uiso 1 1 calc R . .
C2 C 0.4102(2) 0.5192(3) 0.4616(2) 0.0294(8) Uani 1 1 d . . .
C3 C 0.4461(2) 0.3969(3) 0.4924(2) 0.0313(8) Uani 1 1 d . . .
C4 C 0.3848(2) 0.2926(4) 0.4795(2) 0.0332(8) Uani 1 1 d . . .
H4 H 0.4015 0.2074 0.4974 0.040 Uiso 1 1 calc R . .
C5 C 0.2421(2) 0.2228(4) 0.4287(3) 0.0334(8) Uani 1 1 d . . .
C6 C 0.1850(2) 0.2085(4) 0.3368(3) 0.0413(9) Uani 1 1 d . . .
H6 H 0.1888 0.2616 0.2844 0.050 Uiso 1 1 calc R . .
C7 C 0.1224(2) 0.1144(4) 0.3242(3) 0.0472(10) Uani 1 1 d . . .
H7 H 0.0845 0.1032 0.2625 0.057 Uiso 1 1 calc R . .
C8 C 0.1155(2) 0.0362(4) 0.4025(3) 0.0420(10) Uani 1 1 d . . .
C9 C 0.1708(2) 0.0522(4) 0.4928(3) 0.0454(10) Uani 1 1 d . . .
H9 H 0.1658 0.0008 0.5456 0.054 Uiso 1 1 calc R . .
C10 C 0.2351(2) 0.1456(4) 0.5065(3) 0.0396(9) Uani 1 1 d . . .
H10 H 0.2733 0.1557 0.5682 0.047 Uiso 1 1 calc R . .
O1 O 0.05037(18) -0.0544(3) 0.3806(2) 0.0606(8) Uani 1 1 d . . .
C11 C 0.0441(3) -0.1450(4) 0.4547(4) 0.0629(13) Uani 1 1 d . . .
H11A H 0.0955 -0.1952 0.4739 0.094 Uiso 1 1 calc R . .
H11B H -0.0032 -0.2023 0.4293 0.094 Uiso 1 1 calc R . .
H11C H 0.0357 -0.0989 0.5109 0.094 Uiso 1 1 calc R . .
C12 C 0.2407(2) 0.7189(4) 0.4042(3) 0.0386(9) Uani 1 1 d . . .
C13 C 0.2614(2) 0.6748(4) 0.5046(3) 0.0390(9) Uani 1 1 d . . .
C14 C 0.2064(2) 0.5679(4) 0.5092(3) 0.0401(9) Uani 1 1 d . . .
C15 C 0.1456(2) 0.5541(4) 0.4143(3) 0.0407(9) Uani 1 1 d . . .
C16 C 0.1670(2) 0.6455(4) 0.3509(3) 0.0405(9) Uani 1 1 d . . .
C17 C 0.2805(3) 0.8317(4) 0.3641(3) 0.0579(12) Uani 1 1 d . . .
H17A H 0.2397 0.9007 0.3453 0.087 Uiso 1 1 calc R . .
H17B H 0.2985 0.8035 0.3074 0.087 Uiso 1 1 calc R . .
H17C H 0.3288 0.8627 0.4139 0.087 Uiso 1 1 calc R . .
C18 C 0.3250(3) 0.7340(5) 0.5890(3) 0.0582(12) Uani 1 1 d . . .
H18A H 0.2989 0.8032 0.6167 0.087 Uiso 1 1 calc R . .
H18B H 0.3715 0.7683 0.5665 0.087 Uiso 1 1 calc R . .
H18C H 0.3458 0.6686 0.6385 0.087 Uiso 1 1 calc R . .
C19 C 0.2033(3) 0.4927(5) 0.5998(3) 0.0605(13) Uani 1 1 d . . .
H19A H 0.2585 0.4936 0.6458 0.091 Uiso 1 1 calc R . .
H19B H 0.1868 0.4043 0.5819 0.091 Uiso 1 1 calc R . .
H19C H 0.1628 0.5321 0.6297 0.091 Uiso 1 1 calc R . .
C20 C 0.0706(2) 0.4620(5) 0.3907(4) 0.0591(12) Uani 1 1 d . . .
H20A H 0.0230 0.5028 0.4069 0.089 Uiso 1 1 calc R . .
H20B H 0.0853 0.3834 0.4285 0.089 Uiso 1 1 calc R . .
H20C H 0.0560 0.4412 0.3216 0.089 Uiso 1 1 calc R . .
C21 C 0.1227(3) 0.6683(5) 0.2438(3) 0.0601(13) Uani 1 1 d . . .
H21A H 0.0876 0.5944 0.2183 0.090 Uiso 1 1 calc R . .
H21B H 0.1642 0.6802 0.2071 0.090 Uiso 1 1 calc R . .
H21C H 0.0879 0.7450 0.2379 0.090 Uiso 1 1 calc R . .
C22 C 0.4875(3) 0.0607(6) 0.2596(4) 0.0750(15) Uani 1 1 d . . .
H22A H 0.5431 0.0836 0.2517 0.090 Uiso 1 1 calc R . .
H22B H 0.4624 -0.0031 0.2094 0.090 Uiso 1 1 calc R . .
Cl2 Cl 0.42410(12) 0.19832(18) 0.24437(11) 0.1076(6) Uani 1 1 d . . .
Cl3 Cl 0.49804(14) -0.00618(18) 0.37568(16) 0.1210(7) Uani 1 1 d . . .

loop_
_atom_site_aniso_label
_atom_site_aniso_U_11
_atom_site_aniso_U_22
_atom_site_aniso_U_33
_atom_site_aniso_U_23
_atom_site_aniso_U_13
_atom_site_aniso_U_12
Rh1 0.02495(17) 0.03328(19) 0.02966(18) -0.00059(12) 0.00646(12) 0.00293(12)
Cl1 0.0499(6) 0.0527(6) 0.0332(5) 0.0003(4) 0.0148(4) 0.0048(5)
N1 0.0286(15) 0.0328(18) 0.0303(15) -0.0035(13) 0.0077(12) -0.0026(13)
C1 0.0316(19) 0.033(2) 0.038(2) -0.0010(16) 0.0067(16) 0.0028(16)
C2 0.0212(16) 0.037(2) 0.0292(18) -0.0032(15) 0.0051(14) 0.0000(15)
C3 0.0289(18) 0.031(2) 0.0321(19) -0.0012(15) 0.0044(15) 0.0014(15)
C4 0.0316(19) 0.031(2) 0.037(2) 0.0036(16) 0.0077(16) 0.0047(16)
C5 0.0270(18) 0.034(2) 0.041(2) -0.0029(17) 0.0115(16) 0.0001(15)
C6 0.037(2) 0.046(3) 0.039(2) 0.0010(18) 0.0045(17) -0.0036(18)
C7 0.033(2) 0.055(3) 0.047(2) -0.001(2) -0.0019(18) -0.0042(19)
C8 0.028(2) 0.040(2) 0.057(3) -0.003(2) 0.0106(19) -0.0018(17)
C9 0.044(2) 0.046(3) 0.049(2) 0.006(2) 0.017(2) -0.0030(19)
C10 0.035(2) 0.047(3) 0.035(2) 0.0037(17) 0.0040(17) -0.0040(17)
O1 0.0462(17) 0.053(2) 0.080(2) -0.0024(17) 0.0121(16) -0.0176(15)
C11 0.052(3) 0.040(3) 0.104(4) -0.004(3) 0.034(3) -0.008(2)
C12 0.034(2) 0.036(2) 0.050(2) -0.0006(18) 0.0187(18) 0.0105(17)
C13 0.038(2) 0.041(2) 0.040(2) -0.0106(18) 0.0126(18) 0.0097(17)
C14 0.037(2) 0.049(2) 0.039(2) -0.0048(18) 0.0188(17) 0.0076(18)
C15 0.0284(19) 0.047(2) 0.048(2) -0.0048(19) 0.0124(18) 0.0041(17)
C16 0.0277(19) 0.048(3) 0.044(2) 0.0002(19) 0.0058(17) 0.0136(17)
C17 0.058(3) 0.044(3) 0.078(3) 0.013(2) 0.028(2) 0.012(2)
C18 0.054(3) 0.066(3) 0.056(3) -0.025(2) 0.015(2) 0.000(2)
C19 0.069(3) 0.073(4) 0.047(3) -0.002(2) 0.029(2) 0.002(2)
C20 0.034(2) 0.071(3) 0.075(3) -0.008(3) 0.020(2) -0.002(2)
C21 0.048(3) 0.072(4) 0.053(3) 0.012(2) 0.001(2) 0.017(2)
C22 0.074(3) 0.084(4) 0.069(3) -0.001(3) 0.021(3) 0.009(3)
Cl2 0.1356(14) 0.1082(14) 0.0774(10) 0.0126(9) 0.0251(10) 0.0529(11)
Cl3 0.1434(17) 0.1031(14) 0.1353(16) 0.0614(11) 0.0701(14) 0.0367(11)

loop_
_atom_type_symbol
_atom_type_description
_atom_type_scat_dispersion_real
_atom_type_scat_dispersion_imag
_atom_type_scat_source
C C 0.0033 0.0016 'International Tables Vol C Tables 4.2.6.8 and 6.1.1.4'
H H 0.0000 0.0000 'International Tables Vol C Tables 4.2.6.8 and 6.1.1.4'
N N 0.0061 0.0033 'International Tables Vol C Tables 4.2.6.8 and 6.1.1.4'
O O 0.0106 0.0060 'International Tables Vol C Tables 4.2.6.8 and 6.1.1.4'
Rh Rh -1.1178 0.9187 'International Tables Vol C Tables 4.2.6.8 and 6.1.1.4'
Cl Cl 0.1484 0.1585 'International Tables Vol C Tables 4.2.6.8 and 6.1.1.4'

loop_
_geom_angle_atom_site_label_1
_geom_angle_atom_site_label_2
_geom_angle_atom_site_label_3
_geom_angle
_geom_angle_site_symmetry_1
_geom_angle_site_symmetry_3
_geom_angle_publ_flag
C2 Rh1 N1 78.40(12) . . ?
C2 Rh1 C12 107.21(14) . . ?
N1 Rh1 C12 165.55(12) . . ?
C2 Rh1 C14 118.35(14) . . ?
N1 Rh1 C14 100.79(13) . . ?
C12 Rh1 C14 64.78(15) . . ?
C2 Rh1 C13 95.00(13) . . ?
N1 Rh1 C13 128.78(13) . . ?
C12 Rh1 C13 38.81(14) . . ?
C14 Rh1 C13 38.65(15) . . ?
C2 Rh1 C16 144.56(14) . . ?
N1 Rh1 C16 137.00(13) . . ?
C12 Rh1 C16 38.42(14) . . ?
C14 Rh1 C16 62.63(14) . . ?
C13 Rh1 C16 63.41(14) . . ?
C2 Rh1 C15 156.11(14) . . ?
N1 Rh1 C15 106.11(13) . . ?
C12 Rh1 C15 63.34(14) . . ?
C14 Rh1 C15 38.05(13) . . ?
C13 Rh1 C15 63.54(14) . . ?
C16 Rh1 C15 36.03(14) . . ?
C2 Rh1 Cl1 88.09(10) . . ?
N1 Rh1 Cl1 89.67(8) . . ?
C12 Rh1 Cl1 103.65(10) . . ?
C14 Rh1 Cl1 152.91(11) . . ?
C13 Rh1 Cl1 141.30(11) . . ?
C16 Rh1 Cl1 92.74(10) . . ?
C15 Rh1 Cl1 115.07(10) . . ?
C4 N1 C5 120.6(3) . . ?
C4 N1 Rh1 115.2(2) . . ?
C5 N1 Rh1 124.1(2) . . ?
C2 C1 C3 120.1(3) . 3_666 ?
C1 C2 C3 116.5(3) . . ?
C1 C2 Rh1 128.6(3) . . ?
C3 C2 Rh1 114.8(2) . . ?
C1 C3 C2 123.4(3) 3_666 . ?
C1 C3 C4 122.8(3) 3_666 . ?
C2 C3 C4 113.8(3) . . ?
N1 C4 C3 117.7(3) . . ?
C10 C5 C6 120.2(3) . . ?
C10 C5 N1 120.4(3) . . ?
C6 C5 N1 119.4(3) . . ?
C7 C6 C5 119.2(4) . . ?
C6 C7 C8 120.7(4) . . ?
C9 C8 O1 124.9(4) . . ?
C9 C8 C7 119.8(4) . . ?
O1 C8 C7 115.3(4) . . ?
C8 C9 C10 120.2(4) . . ?
C5 C10 C9 119.9(3) . . ?
C8 O1 C11 118.3(3) . . ?
C13 C12 C16 107.1(3) . . ?
C13 C12 C17 126.6(4) . . ?
C16 C12 C17 125.9(4) . . ?
C13 C12 Rh1 71.1(2) . . ?
C16 C12 Rh1 74.4(2) . . ?
C17 C12 Rh1 125.6(3) . . ?
C14 C13 C12 107.3(3) . . ?
C14 C13 C18 126.3(4) . . ?
C12 C13 C18 126.3(4) . . ?
C14 C13 Rh1 70.3(2) . . ?
C12 C13 Rh1 70.1(2) . . ?
C18 C13 Rh1 127.3(3) . . ?
C13 C14 C15 108.7(3) . . ?
C13 C14 C19 126.4(4) . . ?
C15 C14 C19 124.4(4) . . ?
C13 C14 Rh1 71.1(2) . . ?
C15 C14 Rh1 75.4(2) . . ?
C19 C14 Rh1 125.8(3) . . ?
C16 C15 C14 107.2(3) . . ?
C16 C15 C20 127.0(4) . . ?
C14 C15 C20 125.7(4) . . ?
C16 C15 Rh1 71.1(2) . . ?
C14 C15 Rh1 66.59(19) . . ?
C20 C15 Rh1 129.6(3) . . ?
C15 C16 C12 109.3(3) . . ?
C15 C16 C21 127.2(4) . . ?
C12 C16 C21 123.5(4) . . ?
C15 C16 Rh1 72.9(2) . . ?
C12 C16 Rh1 67.2(2) . . ?
C21 C16 Rh1 126.2(3) . . ?
Cl2 C22 Cl3 110.4(3) . . ?

loop_
_geom_bond_atom_site_label_1
_geom_bond_atom_site_label_2
_geom_bond_distance
_geom_bond_site_symmetry_2
_geom_bond_publ_flag
Rh1 C2 2.028(3) . ?
Rh1 N1 2.096(3) . ?
Rh1 C12 2.149(4) . ?
Rh1 C14 2.152(3) . ?
Rh1 C13 2.162(4) . ?
Rh1 C16 2.246(4) . ?
Rh1 C15 2.268(4) . ?
Rh1 Cl1 2.3805(14) . ?
N1 C4 1.280(4) . ?
N1 C5 1.434(4) . ?
C1 C2 1.392(5) . ?
C1 C3 1.401(5) 3_666 ?
C2 C3 1.403(5) . ?
C3 C1 1.401(5) 3_666 ?
C3 C4 1.442(5) . ?
C5 C10 1.376(5) . ?
C5 C6 1.387(5) . ?
C6 C7 1.381(5) . ?
C7 C8 1.388(6) . ?
C8 C9 1.359(6) . ?
C8 O1 1.383(5) . ?
C9 C10 1.395(5) . ?
O1 C11 1.417(5) . ?
C12 C13 1.432(5) . ?
C12 C16 1.449(5) . ?
C12 C17 1.505(6) . ?
C13 C14 1.428(5) . ?
C13 C18 1.486(5) . ?
C14 C15 1.445(5) . ?
C14 C19 1.498(6) . ?
C15 C16 1.396(6) . ?
C15 C20 1.510(6) . ?
C16 C21 1.506(5) . ?
C22 Cl2 1.728(6) . ?
C22 Cl3 1.734(5) . ?
